data_7234367
loop_
_publ_author_name
'Laurynas Pukenas'
'Florence Benn'
'Edmund Lovell'
'Amedeo Santoro'
'Laurence J. Kershaw Cook'
'Malcolm A. Halcrow'
'Stephen D. Evans'

_publ_section_title
;
 Bead-like structures and self-assembled monolayers from
 2,6-dipyrazolylpyridines and their iron(ii) complexes
;
_journal_name_full 'Journal of Materials Chemistry C'
_journal_page_first 7890
_journal_page_last 7896
_journal_paper_doi 10.1039/C5TC01233C
_journal_volume 3
_journal_year 2015
_chemical_formula_moiety 'C30 H32 Fe N12 S2, 2[C F3 O3 S]'
_chemical_formula_sum 'C32 H32 F6 Fe N12 O6 S4'
_chemical_formula_weight 978.79
_chemical_name_systematic
;  
Bis[2,6-di(pyrazol-1-yl)-4-(thiomorpholin-1-yl)pyridine]iron(II) 
bis-trifluoromethanesulfonate
;
_space_group_IT_number 2
_space_group_name_Hall '-P 1'
_space_group_name_H-M_alt 'P -1'
_symmetry_cell_setting triclinic
_symmetry_space_group_name_H-M 'P -1'
_atom_sites_solution_hydrogens geom
_atom_sites_solution_primary direct
_atom_sites_solution_secondary difmap
_cell_angle_alpha 75.472(4)
_cell_angle_beta 67.419(5)
_cell_angle_gamma 64.190(5)
_cell_formula_units_Z 2
_cell_length_a 12.4186(7)
_cell_length_b 13.3433(7)
_cell_length_c 14.2652(6)
_cell_measurement_reflns_used 4330
_cell_measurement_temperature 100(2)
_cell_measurement_theta_max 28.11
_cell_measurement_theta_min 3.69
_cell_volume 1954.9(2)
_computing_cell_refinement 'CrysAlisPro, Agilent Technologies'
_computing_data_collection 'CrysAlisPro, Agilent Technologies'
_computing_data_reduction 'CrysAlisPro, Agilent Technologies'
_computing_molecular_graphics 'XSEED (Barbour, 2001)'
_computing_publication_material 'local program'
_computing_structure_refinement 'SHELXL-97 (Sheldrick, 1997)'
_computing_structure_solution 'SHELXS-97 (Sheldrick, 1990)'
_diffrn_ambient_temperature 100(2)
_diffrn_detector_area_resol_mean 5.3095
_diffrn_measured_fraction_theta_full 0.837
_diffrn_measured_fraction_theta_max 0.837
_diffrn_measurement_device_type 'SuperNova, Dual, Cu at zero, Atlas'
_diffrn_measurement_method '\w scans'
_diffrn_radiation_monochromator mirror
_diffrn_radiation_source 'SuperNova (Mo) X-ray Source'
_diffrn_radiation_type MoK\a
_diffrn_radiation_wavelength 0.71073
_diffrn_reflns_av_R_equivalents 0.0326
_diffrn_reflns_av_sigmaI/netI 0.0789
_diffrn_reflns_limit_h_max 15
_diffrn_reflns_limit_h_min -14
_diffrn_reflns_limit_k_max 18
_diffrn_reflns_limit_k_min -9
_diffrn_reflns_limit_l_max 18
_diffrn_reflns_limit_l_min -19
_diffrn_reflns_number 11920
_diffrn_reflns_theta_full 28.94
_diffrn_reflns_theta_max 28.94
_diffrn_reflns_theta_min 3.13
_diffrn_standards_decay_% 0
_diffrn_standards_interval_count 0
_diffrn_standards_interval_time 0
_diffrn_standards_number 0
_exptl_absorpt_coefficient_mu 0.690
_exptl_absorpt_correction_T_max 1.000
_exptl_absorpt_correction_T_min 0.953
_exptl_absorpt_correction_type multi-scan
_exptl_absorpt_process_details
; 
CrysAlisPro, Agilent Technologies,
Version 1.171.36.24 (release 03-12-2012 CrysAlis171 .NET)
Empirical absorption correction using spherical harmonics,
 implemented in SCALE3 ABSPACK scaling algorithm.
;
_exptl_crystal_colour yellow
_exptl_crystal_density_diffrn 1.663
_exptl_crystal_density_method 'not measured'
_exptl_crystal_description block
_exptl_crystal_F_000 1000
_exptl_crystal_preparation 'Magnetic properties'
_exptl_crystal_recrystallization_method 'Re-crystallisation from solvent: nitromethane-diethyl ether'
_exptl_crystal_size_max 0.26
_exptl_crystal_size_mid 0.20
_exptl_crystal_size_min 0.14
_refine_diff_density_max 1.079
_refine_diff_density_min -0.625
_refine_diff_density_rms 0.091
_refine_ls_extinction_method none
_refine_ls_goodness_of_fit_ref 1.038
_refine_ls_hydrogen_treatment constr
_refine_ls_matrix_type full
_refine_ls_number_parameters 550
_refine_ls_number_reflns 8652
_refine_ls_number_restraints 0
_refine_ls_restrained_S_all 1.038
_refine_ls_R_factor_all 0.0719
_refine_ls_R_factor_gt 0.0520
_refine_ls_shift/su_max 0.001
_refine_ls_shift/su_mean 0.000
_refine_ls_structure_factor_coef Fsqd
_refine_ls_weighting_details 'calc w=1/[\s^2^(Fo^2^)+(0.0323P)^2^+1.3457P] where P=(Fo^2^+2Fc^2^)/3'
_refine_ls_weighting_scheme calc
_refine_ls_wR_factor_gt 0.1037
_refine_ls_wR_factor_ref 0.1189
_reflns_number_gt 6663
_reflns_number_total 8652
_reflns_threshold_expression >2sigma(I)
_cod_data_source_file J-Mater-Chem-C-2015-3-7890.cif
_cod_data_source_block as149227
_cod_depositor_comments
;
The following automatic conversions were performed:

data item '_symmetry_cell_setting' value 'Triclinic' was changed to
'triclinic' in accordance with the built-in table derived from the
CIF Core dictionary named 'cif_core.dic' version 2.4.5 last updated
on 2014-11-21.

Automatic conversion script
Id: cif_fix_values 6909 2019-04-08 15:41:33Z antanas 
;
_cod_original_cell_volume 1954.89(17)
_cod_database_code 7234367

loop_
_symmetry_equiv_pos_as_xyz
'x, y, z'
'-x, -y, -z'

loop_
_atom_site_label
_atom_site_type_symbol
_atom_site_fract_x
_atom_site_fract_y
_atom_site_fract_z
_atom_site_U_iso_or_equiv
_atom_site_adp_type
_atom_site_occupancy
_atom_site_symmetry_multiplicity
_atom_site_calc_flag
_atom_site_refinement_flags
_atom_site_disorder_assembly
_atom_site_disorder_group
Fe1 Fe 0.37852(4) 0.77413(3) 0.75622(3) 0.01201(11) Uani 1 1 d . . .
N2 N 0.5056(2) 0.65558(19) 0.64874(18) 0.0123(5) Uani 1 1 d . . .
C3 C 0.4886(3) 0.6621(2) 0.5607(2) 0.0119(6) Uani 1 1 d . . .
C4 C 0.5753(3) 0.5999(2) 0.4812(2) 0.0156(6) Uani 1 1 d . . .
H4 H 0.5579 0.6091 0.4196 0.019 Uiso 1 1 calc R . .
C5 C 0.6923(3) 0.5211(2) 0.4944(2) 0.0143(6) Uani 1 1 d . . .
C6 C 0.7116(3) 0.5145(2) 0.5877(2) 0.0138(6) Uani 1 1 d . . .
H6 H 0.7889 0.4651 0.5996 0.017 Uiso 1 1 calc R . .
C7 C 0.6159(3) 0.5809(2) 0.6604(2) 0.0135(6) Uani 1 1 d . . .
N8 N 0.3685(2) 0.7415(2) 0.55705(18) 0.0124(5) Uani 1 1 d . . .
N9 N 0.2926(2) 0.8059(2) 0.63717(19) 0.0144(5) Uani 1 1 d . . .
C10 C 0.1863(3) 0.8690(2) 0.6150(2) 0.0159(6) Uani 1 1 d . . .
H10 H 0.1157 0.9229 0.6565 0.019 Uiso 1 1 calc R . .
C11 C 0.1925(3) 0.8454(2) 0.5214(2) 0.0167(6) Uani 1 1 d . . .
H11 H 0.1290 0.8792 0.4891 0.020 Uiso 1 1 calc R . .
C12 C 0.3094(3) 0.7633(3) 0.4872(2) 0.0158(6) Uani 1 1 d . . .
H12 H 0.3426 0.7284 0.4263 0.019 Uiso 1 1 calc R . .
N13 N 0.6203(2) 0.5759(2) 0.75848(19) 0.0141(5) Uani 1 1 d . . .
N14 N 0.5169(2) 0.6456(2) 0.82527(19) 0.0148(5) Uani 1 1 d . . .
C15 C 0.5408(3) 0.6163(2) 0.9132(2) 0.0162(6) Uani 1 1 d . . .
H15 H 0.4855 0.6506 0.9740 0.019 Uiso 1 1 calc R . .
C16 C 0.6580(3) 0.5280(3) 0.9052(2) 0.0206(7) Uani 1 1 d . . .
H16 H 0.6962 0.4926 0.9574 0.025 Uiso 1 1 calc R . .
C17 C 0.7057(3) 0.5038(2) 0.8060(2) 0.0178(7) Uani 1 1 d . . .
H17 H 0.7840 0.4472 0.7759 0.021 Uiso 1 1 calc R . .
N18 N 0.7792(2) 0.4514(2) 0.42169(19) 0.0173(6) Uani 1 1 d . . .
C19 C 0.7612(3) 0.4585(3) 0.3249(2) 0.0181(7) Uani 1 1 d . . .
H19A H 0.6699 0.4903 0.3336 0.022 Uiso 1 1 calc R . .
H19B H 0.7974 0.3825 0.3032 0.022 Uiso 1 1 calc R . .
C20 C 0.8242(3) 0.5316(3) 0.2426(2) 0.0195(7) Uani 1 1 d . . .
H20A H 0.7921 0.6063 0.2659 0.023 Uiso 1 1 calc R . .
H20B H 0.8035 0.5417 0.1796 0.023 Uiso 1 1 calc R . .
S21 S 0.99362(8) 0.46697(7) 0.21596(7) 0.0246(2) Uani 1 1 d . . .
C22 C 0.9974(3) 0.4458(3) 0.3452(3) 0.0231(7) Uani 1 1 d . . .
H22A H 1.0848 0.4004 0.3460 0.028 Uiso 1 1 calc R . .
H22B H 0.9717 0.5192 0.3683 0.028 Uiso 1 1 calc R . .
C23 C 0.9109(3) 0.3871(3) 0.4196(2) 0.0195(7) Uani 1 1 d . . .
H23A H 0.9393 0.3118 0.3991 0.023 Uiso 1 1 calc R . .
H23B H 0.9163 0.3778 0.4889 0.023 Uiso 1 1 calc R . .
N24 N 0.3030(2) 0.9032(2) 0.85344(18) 0.0123(5) Uani 1 1 d . . .
C25 C 0.3502(3) 0.9827(2) 0.8315(2) 0.0120(6) Uani 1 1 d . . .
C26 C 0.3137(3) 1.0616(2) 0.8950(2) 0.0146(6) Uani 1 1 d . . .
H26 H 0.3508 1.1158 0.8751 0.018 Uiso 1 1 calc R . .
C27 C 0.2192(3) 1.0609(2) 0.9911(2) 0.0151(6) Uani 1 1 d . . .
C28 C 0.1692(3) 0.9765(2) 1.0151(2) 0.0143(6) Uani 1 1 d . . .
H28 H 0.1063 0.9712 1.0783 0.017 Uiso 1 1 calc R . .
C29 C 0.2147(3) 0.9030(2) 0.9440(2) 0.0124(6) Uani 1 1 d . . .
N30 N 0.4445(2) 0.9747(2) 0.73548(19) 0.0140(5) Uani 1 1 d . . .
N31 N 0.4773(2) 0.8883(2) 0.68235(19) 0.0136(5) Uani 1 1 d . . .
C32 C 0.5651(3) 0.9014(3) 0.5960(2) 0.0170(7) Uani 1 1 d . . .
H32 H 0.6064 0.8529 0.5434 0.020 Uiso 1 1 calc R . .
C33 C 0.5890(3) 0.9960(3) 0.5923(2) 0.0201(7) Uani 1 1 d . . .
H33 H 0.6472 1.0232 0.5389 0.024 Uiso 1 1 calc R . .
C34 C 0.5105(3) 1.0407(3) 0.6821(2) 0.0169(7) Uani 1 1 d . . .
H34 H 0.5035 1.1059 0.7033 0.020 Uiso 1 1 calc R . .
N35 N 0.1713(2) 0.8157(2) 0.96038(18) 0.0129(5) Uani 1 1 d . . .
N36 N 0.2184(2) 0.7490(2) 0.88407(19) 0.0154(5) Uani 1 1 d . . .
C37 C 0.1627(3) 0.6760(3) 0.9217(2) 0.0185(7) Uani 1 1 d . . .
H37 H 0.1776 0.6178 0.8856 0.022 Uiso 1 1 calc R . .
C38 C 0.0799(3) 0.6945(3) 1.0201(2) 0.0190(7) Uani 1 1 d . . .
H38 H 0.0289 0.6538 1.0622 0.023 Uiso 1 1 calc R . .
C39 C 0.0878(3) 0.7842(2) 1.0433(2) 0.0152(6) Uani 1 1 d . . .
H39 H 0.0432 0.8179 1.1055 0.018 Uiso 1 1 calc R . .
N40 N 0.1782(2) 1.1387(2) 1.0556(2) 0.0189(6) Uani 1 1 d . . .
C41 C 0.2248(3) 1.2291(3) 1.0293(3) 0.0220(7) Uani 1 1 d . . .
H41A H 0.1541 1.2991 1.0539 0.026 Uiso 1 1 calc R . .
H41B H 0.2595 1.2417 0.9542 0.026 Uiso 1 1 calc R . .
C42 C 0.3264(3) 1.2005(3) 1.0767(3) 0.0296(8) Uani 1 1 d . . .
H42A H 0.3621 1.2592 1.0524 0.036 Uiso 1 1 calc R . .
H42B H 0.3952 1.1287 1.0543 0.036 Uiso 1 1 calc R . .
S43 S 0.26513(9) 1.18906(8) 1.21407(7) 0.0310(2) Uani 1 1 d . . .
C44 C 0.1917(4) 1.0916(3) 1.2301(3) 0.0336(9) Uani 1 1 d . . .
H44A H 0.2586 1.0172 1.2134 0.040 Uiso 1 1 calc R . .
H44B H 0.1409 1.0840 1.3027 0.040 Uiso 1 1 calc R . .
C45 C 0.1078(3) 1.1265(3) 1.1645(3) 0.0266(8) Uani 1 1 d . . .
H45A H 0.0714 1.0698 1.1768 0.032 Uiso 1 1 calc R . .
H45B H 0.0375 1.1986 1.1838 0.032 Uiso 1 1 calc R . .
C46 C 0.1565(3) 0.1901(3) 0.6485(3) 0.0200(7) Uani 1 1 d . . .
F47 F 0.15044(19) 0.22050(17) 0.73387(16) 0.0334(5) Uani 1 1 d . . .
F48 F 0.18414(18) 0.26553(16) 0.57221(16) 0.0341(5) Uani 1 1 d . . .
F49 F 0.25291(16) 0.09142(15) 0.63105(15) 0.0266(5) Uani 1 1 d . . .
S50 S 0.00886(7) 0.18110(6) 0.66177(6) 0.01664(17) Uani 1 1 d . . .
O51 O -0.0794(2) 0.29458(18) 0.67761(18) 0.0266(5) Uani 1 1 d . . .
O52 O -0.0046(2) 0.10001(18) 0.74994(17) 0.0221(5) Uani 1 1 d . . .
O53 O 0.0335(2) 0.14332(19) 0.56687(17) 0.0260(5) Uani 1 1 d . . .
C54 C 0.6209(3) 0.2343(3) 0.8282(3) 0.0211(7) Uani 1 1 d . . .
F55 F 0.67382(18) 0.28289(17) 0.85814(16) 0.0329(5) Uani 1 1 d . . .
F56 F 0.70742(18) 0.18165(16) 0.74600(15) 0.0290(5) Uani 1 1 d . . .
F57 F 0.59666(19) 0.15568(17) 0.90217(16) 0.0347(5) Uani 1 1 d . . .
S58 S 0.47919(7) 0.33278(6) 0.79866(6) 0.01667(17) Uani 1 1 d . . .
O59 O 0.5258(2) 0.39773(19) 0.70709(17) 0.0242(5) Uani 1 1 d . . .
O60 O 0.4305(2) 0.25994(18) 0.78269(18) 0.0233(5) Uani 1 1 d . . .
O61 O 0.4031(2) 0.39309(18) 0.88683(17) 0.0239(5) Uani 1 1 d . . .

loop_
_atom_site_aniso_label
_atom_site_aniso_U_11
_atom_site_aniso_U_22
_atom_site_aniso_U_33
_atom_site_aniso_U_23
_atom_site_aniso_U_13
_atom_site_aniso_U_12
Fe1 0.0139(2) 0.0111(2) 0.0104(2) -0.00346(17) -0.00188(17) -0.00457(17)
N2 0.0140(12) 0.0111(12) 0.0113(13) -0.0017(10) -0.0025(10) -0.0052(10)
C3 0.0153(14) 0.0127(14) 0.0101(15) -0.0004(11) -0.0036(12) -0.0082(12)
C4 0.0190(15) 0.0162(15) 0.0134(16) -0.0024(12) -0.0028(13) -0.0099(13)
C5 0.0171(15) 0.0130(15) 0.0119(15) -0.0010(12) 0.0006(12) -0.0095(13)
C6 0.0147(14) 0.0132(15) 0.0109(15) 0.0002(12) -0.0031(12) -0.0046(12)
C7 0.0187(15) 0.0132(15) 0.0108(15) -0.0013(12) -0.0027(12) -0.0097(13)
N8 0.0145(12) 0.0140(12) 0.0092(12) -0.0046(10) -0.0009(10) -0.0065(10)
N9 0.0165(13) 0.0141(13) 0.0126(13) -0.0054(10) -0.0013(10) -0.0064(11)
C10 0.0151(15) 0.0131(15) 0.0175(16) -0.0025(12) -0.0023(13) -0.0056(12)
C11 0.0157(15) 0.0180(16) 0.0162(16) 0.0004(13) -0.0069(13) -0.0058(13)
C12 0.0201(16) 0.0221(16) 0.0098(15) 0.0001(12) -0.0062(13) -0.0119(14)
N13 0.0144(12) 0.0121(12) 0.0127(13) -0.0025(10) -0.0022(10) -0.0033(10)
N14 0.0161(13) 0.0135(13) 0.0123(13) -0.0054(10) -0.0017(11) -0.0037(11)
C15 0.0224(16) 0.0157(15) 0.0123(16) -0.0035(12) -0.0048(13) -0.0082(13)
C16 0.0237(17) 0.0207(17) 0.0156(17) -0.0002(13) -0.0102(14) -0.0043(14)
C17 0.0164(15) 0.0134(15) 0.0201(17) -0.0026(13) -0.0074(13) -0.0008(13)
N18 0.0191(13) 0.0180(14) 0.0119(13) -0.0037(11) -0.0023(11) -0.0054(11)
C19 0.0196(16) 0.0186(16) 0.0168(17) -0.0081(13) -0.0021(13) -0.0077(13)
C20 0.0229(17) 0.0199(17) 0.0140(16) -0.0026(13) -0.0041(13) -0.0076(14)
S21 0.0210(4) 0.0259(5) 0.0179(4) -0.0003(3) 0.0013(3) -0.0085(4)
C22 0.0197(16) 0.0233(18) 0.0234(19) -0.0058(14) -0.0041(14) -0.0061(14)
C23 0.0188(16) 0.0167(16) 0.0186(17) -0.0057(13) -0.0040(13) -0.0023(13)
N24 0.0123(12) 0.0143(13) 0.0104(13) -0.0016(10) -0.0026(10) -0.0058(10)
C25 0.0103(13) 0.0119(14) 0.0103(15) -0.0009(11) -0.0014(11) -0.0029(12)
C26 0.0161(15) 0.0133(15) 0.0144(16) -0.0015(12) -0.0025(12) -0.0074(12)
C27 0.0147(15) 0.0155(15) 0.0145(16) -0.0032(12) -0.0049(12) -0.0039(13)
C28 0.0125(14) 0.0174(15) 0.0112(15) -0.0017(12) -0.0013(12) -0.0060(12)
C29 0.0123(14) 0.0120(14) 0.0138(15) -0.0007(12) -0.0047(12) -0.0050(12)
N30 0.0136(12) 0.0144(13) 0.0123(13) -0.0047(10) -0.0015(10) -0.0044(11)
N31 0.0162(13) 0.0133(13) 0.0139(13) -0.0054(10) -0.0029(11) -0.0071(11)
C32 0.0189(15) 0.0213(16) 0.0110(15) -0.0045(13) 0.0001(13) -0.0103(14)
C33 0.0229(17) 0.0225(17) 0.0148(17) -0.0027(13) 0.0004(13) -0.0135(14)
C34 0.0220(16) 0.0164(15) 0.0147(16) 0.0002(12) -0.0032(13) -0.0125(13)
N35 0.0142(12) 0.0147(13) 0.0095(13) -0.0022(10) -0.0013(10) -0.0069(10)
N36 0.0173(13) 0.0170(13) 0.0128(13) -0.0067(11) -0.0010(11) -0.0078(11)
C37 0.0228(16) 0.0203(16) 0.0171(17) -0.0042(13) -0.0042(13) -0.0129(14)
C38 0.0182(16) 0.0221(17) 0.0183(17) -0.0012(13) -0.0024(13) -0.0125(14)
C39 0.0170(15) 0.0199(16) 0.0094(15) -0.0015(12) -0.0020(12) -0.0093(13)
N40 0.0215(14) 0.0190(14) 0.0170(14) -0.0086(11) 0.0017(11) -0.0113(12)
C41 0.0308(18) 0.0175(16) 0.0165(17) -0.0037(13) -0.0010(14) -0.0124(15)
C42 0.0288(19) 0.038(2) 0.029(2) -0.0141(17) -0.0025(16) -0.0192(17)
S43 0.0328(5) 0.0326(5) 0.0310(5) -0.0087(4) -0.0169(4) -0.0065(4)
C44 0.054(2) 0.0220(19) 0.0179(19) -0.0022(15) -0.0059(17) -0.0128(18)
C45 0.0324(19) 0.0302(19) 0.0202(18) -0.0143(15) 0.0076(15) -0.0220(16)
C46 0.0167(16) 0.0202(17) 0.0208(18) -0.0031(14) -0.0016(13) -0.0081(14)
F47 0.0372(12) 0.0427(13) 0.0332(13) -0.0122(10) -0.0134(10) -0.0198(11)
F48 0.0294(11) 0.0260(11) 0.0339(13) 0.0041(9) 0.0037(10) -0.0148(9)
F49 0.0142(9) 0.0257(11) 0.0317(12) -0.0047(9) -0.0050(8) -0.0014(8)
S50 0.0144(4) 0.0159(4) 0.0162(4) -0.0038(3) -0.0033(3) -0.0028(3)
O51 0.0189(12) 0.0188(12) 0.0294(14) -0.0068(10) -0.0041(10) 0.0034(10)
O52 0.0232(12) 0.0202(12) 0.0180(12) -0.0012(9) -0.0013(10) -0.0090(10)
O53 0.0305(13) 0.0272(13) 0.0207(13) -0.0063(10) -0.0129(11) -0.0051(11)
C54 0.0220(17) 0.0168(16) 0.0248(19) 0.0001(14) -0.0097(14) -0.0066(14)
F55 0.0283(11) 0.0431(13) 0.0349(13) -0.0130(10) -0.0134(10) -0.0125(10)
F56 0.0259(10) 0.0282(11) 0.0258(11) -0.0097(9) -0.0024(9) -0.0052(9)
F57 0.0301(11) 0.0309(12) 0.0318(13) 0.0097(10) -0.0104(10) -0.0080(10)
S58 0.0215(4) 0.0154(4) 0.0139(4) -0.0031(3) -0.0026(3) -0.0093(3)
O59 0.0327(13) 0.0266(13) 0.0176(12) 0.0040(10) -0.0073(10) -0.0189(11)
O60 0.0277(13) 0.0187(12) 0.0289(14) -0.0052(10) -0.0078(11) -0.0132(10)
O61 0.0273(12) 0.0238(12) 0.0182(12) -0.0079(10) -0.0085(10) -0.0033(10)

loop_
_atom_type_symbol
_atom_type_description
_atom_type_scat_dispersion_real
_atom_type_scat_dispersion_imag
_atom_type_scat_source
C C 0.0033 0.0016 'International Tables Vol C Tables 4.2.6.8 and 6.1.1.4'
H H 0.0000 0.0000 'International Tables Vol C Tables 4.2.6.8 and 6.1.1.4'
N N 0.0061 0.0033 'International Tables Vol C Tables 4.2.6.8 and 6.1.1.4'
O O 0.0106 0.0060 'International Tables Vol C Tables 4.2.6.8 and 6.1.1.4'
F F 0.0171 0.0103 'International Tables Vol C Tables 4.2.6.8 and 6.1.1.4'
S S 0.1246 0.1234 'International Tables Vol C Tables 4.2.6.8 and 6.1.1.4'
Fe Fe 0.3463 0.8444 'International Tables Vol C Tables 4.2.6.8 and 6.1.1.4'

loop_
_geom_angle_atom_site_label_1
_geom_angle_atom_site_label_2
_geom_angle_atom_site_label_3
_geom_angle
_geom_angle_site_symmetry_1
_geom_angle_site_symmetry_3
N2 Fe1 N24 161.95(9) . .
N2 Fe1 N14 72.34(9) . .
N24 Fe1 N14 100.14(9) . .
N2 Fe1 N31 92.27(9) . .
N24 Fe1 N31 72.32(9) . .
N14 Fe1 N31 98.70(9) . .
N2 Fe1 N9 72.80(9) . .
N24 Fe1 N9 117.11(9) . .
N14 Fe1 N9 142.59(9) . .
N31 Fe1 N9 95.80(9) . .
N2 Fe1 N36 123.36(9) . .
N24 Fe1 N36 72.49(9) . .
N14 Fe1 N36 92.71(9) . .
N31 Fe1 N36 144.38(9) . .
N9 Fe1 N36 95.23(9) . .
C3 N2 C7 116.6(2) . .
C3 N2 Fe1 121.77(19) . .
C7 N2 Fe1 120.92(19) . .
N2 C3 C4 125.2(3) . .
N2 C3 N8 112.1(2) . .
C4 C3 N8 122.7(3) . .
C3 C4 C5 117.6(3) . .
N18 C5 C6 121.6(3) . .
N18 C5 C4 120.8(3) . .
C6 C5 C4 117.5(3) . .
C7 C6 C5 118.3(3) . .
N2 C7 C6 124.8(3) . .
N2 C7 N13 111.7(2) . .
C6 C7 N13 123.5(3) . .
C12 N8 N9 111.4(2) . .
C12 N8 C3 130.3(2) . .
N9 N8 C3 118.2(2) . .
C10 N9 N8 105.0(2) . .
C10 N9 Fe1 140.7(2) . .
N8 N9 Fe1 114.23(17) . .
N9 C10 C11 111.0(3) . .
C12 C11 C10 105.5(3) . .
N8 C12 C11 106.9(3) . .
C17 N13 N14 110.8(2) . .
C17 N13 C7 131.0(3) . .
N14 N13 C7 117.9(2) . .
C15 N14 N13 105.2(2) . .
C15 N14 Fe1 139.9(2) . .
N13 N14 Fe1 114.57(18) . .
N14 C15 C16 111.5(3) . .
C17 C16 C15 105.3(3) . .
N13 C17 C16 107.3(3) . .
C5 N18 C19 122.1(3) . .
C5 N18 C23 123.0(3) . .
C19 N18 C23 112.6(2) . .
N18 C19 C20 111.0(2) . .
C19 C20 S21 110.1(2) . .
C22 S21 C20 98.31(15) . .
C23 C22 S21 112.7(2) . .
N18 C23 C22 111.3(3) . .
C29 N24 C25 116.2(2) . .
C29 N24 Fe1 121.77(19) . .
C25 N24 Fe1 121.74(19) . .
N24 C25 C26 124.5(3) . .
N24 C25 N30 112.0(2) . .
C26 C25 N30 123.4(3) . .
C25 C26 C27 118.8(3) . .
N40 C27 C28 122.1(3) . .
N40 C27 C26 120.9(3) . .
C28 C27 C26 116.9(3) . .
C29 C28 C27 117.9(3) . .
N24 C29 C28 125.6(3) . .
N24 C29 N35 112.0(2) . .
C28 C29 N35 122.4(3) . .
C34 N30 N31 111.1(2) . .
C34 N30 C25 131.3(2) . .
N31 N30 C25 117.6(2) . .
C32 N31 N30 105.1(2) . .
C32 N31 Fe1 138.8(2) . .
N30 N31 Fe1 116.11(18) . .
N31 C32 C33 111.3(3) . .
C34 C33 C32 105.2(3) . .
N30 C34 C33 107.4(3) . .
C39 N35 N36 111.4(2) . .
C39 N35 C29 130.2(2) . .
N36 N35 C29 118.4(2) . .
C37 N36 N35 104.6(2) . .
C37 N36 Fe1 139.9(2) . .
N35 N36 Fe1 114.30(17) . .
N36 C37 C38 112.0(3) . .
C39 C38 C37 105.2(3) . .
N35 C39 C38 106.8(3) . .
C27 N40 C41 122.4(3) . .
C27 N40 C45 123.5(3) . .
C41 N40 C45 112.7(2) . .
N40 C41 C42 110.8(3) . .
C41 C42 S43 111.5(2) . .
C42 S43 C44 97.57(16) . .
C45 C44 S43 113.7(2) . .
N40 C45 C44 111.4(3) . .
F48 C46 F49 108.0(2) . .
F48 C46 F47 107.1(3) . .
F49 C46 F47 107.3(3) . .
F48 C46 S50 111.9(2) . .
F49 C46 S50 111.4(2) . .
F47 C46 S50 111.1(2) . .
O53 S50 O51 115.95(14) . .
O53 S50 O52 114.79(14) . .
O51 S50 O52 115.31(14) . .
O53 S50 C46 103.72(15) . .
O51 S50 C46 101.98(14) . .
O52 S50 C46 102.22(14) . .
F55 C54 F57 107.7(3) . .
F55 C54 F56 107.4(3) . .
F57 C54 F56 107.1(3) . .
F55 C54 S58 112.7(2) . .
F57 C54 S58 111.1(2) . .
F56 C54 S58 110.7(2) . .
O61 S58 O59 115.28(14) . .
O61 S58 O60 114.86(14) . .
O59 S58 O60 113.92(14) . .
O61 S58 C54 104.84(15) . .
O59 S58 C54 103.41(15) . .
O60 S58 C54 102.38(14) . .

loop_
_geom_bond_atom_site_label_1
_geom_bond_atom_site_label_2
_geom_bond_distance
_geom_bond_site_symmetry_2
Fe1 N2 2.128(2) .
Fe1 N24 2.135(2) .
Fe1 N14 2.180(3) .
Fe1 N31 2.182(2) .
Fe1 N9 2.200(3) .
Fe1 N36 2.209(2) .
N2 C3 1.328(4) .
N2 C7 1.341(4) .
C3 C4 1.376(4) .
C3 N8 1.417(4) .
C4 C5 1.426(4) .
C5 N18 1.363(4) .
C5 C6 1.415(4) .
C6 C7 1.368(4) .
C7 N13 1.405(4) .
N8 C12 1.359(4) .
N8 N9 1.376(3) .
N9 C10 1.330(4) .
C10 C11 1.413(4) .
C11 C12 1.373(4) .
N13 C17 1.359(4) .
N13 N14 1.373(3) .
N14 C15 1.323(4) .
C15 C16 1.402(4) .
C16 C17 1.370(4) .
N18 C19 1.455(4) .
N18 C23 1.472(4) .
C19 C20 1.525(4) .
C20 S21 1.812(3) .
S21 C22 1.809(3) .
C22 C23 1.527(4) .
N24 C29 1.336(4) .
N24 C25 1.343(4) .
C25 C26 1.372(4) .
C25 N30 1.411(4) .
C26 C27 1.423(4) .
C27 N40 1.358(4) .
C27 C28 1.422(4) .
C28 C29 1.374(4) .
C29 N35 1.419(3) .
N30 C34 1.356(4) .
N30 N31 1.365(3) .
N31 C32 1.328(4) .
C32 C33 1.402(4) .
C33 C34 1.365(4) .
N35 C39 1.357(4) .
N35 N36 1.365(3) .
N36 C37 1.325(4) .
C37 C38 1.391(4) .
C38 C39 1.370(4) .
N40 C41 1.464(4) .
N40 C45 1.469(4) .
C41 C42 1.517(5) .
C42 S43 1.803(4) .
S43 C44 1.816(4) .
C44 C45 1.513(5) .
C46 F48 1.335(4) .
C46 F49 1.339(4) .
C46 F47 1.343(4) .
C46 S50 1.823(3) .
S50 O53 1.439(2) .
S50 O51 1.443(2) .
S50 O52 1.447(2) .
C54 F55 1.327(4) .
C54 F57 1.334(4) .
C54 F56 1.346(4) .
C54 S58 1.811(3) .
S58 O61 1.434(2) .
S58 O59 1.442(2) .
S58 O60 1.446(2) .
